data_4024297
loop_
_publ_author_name
'Eric Fillion'
'Ashraf Wilsily'
'Dan Fishlock'

_publ_section_title
;
Probing Persistent Intramolecular C-H...X (X = O, S, Br, Cl, and F)
Bonding in Solution Using Benzyl Meldrum's Acid Derivatives
;
_journal_name_full 'Journal of Organic Chemistry'
_journal_page_first 1259
_journal_page_last 1267
_journal_paper_doi 10.1021/jo802311w
_journal_volume 74
_journal_year 2009
_chemical_formula_sum 'C16 H20 O5'
_chemical_formula_weight 292.32
_chemical_name_systematic
; 
 ? 
;
_space_group_IT_number 61
_symmetry_cell_setting orthorhombic
_symmetry_space_group_name_Hall '-P 2ac 2ab'
_symmetry_space_group_name_H-M 'P b c a'
_atom_sites_solution_hydrogens geom
_atom_sites_solution_primary direct
_atom_sites_solution_secondary difmap
_audit_creation_method SHELXL-97
_cell_angle_alpha 90.00
_cell_angle_beta 90.00
_cell_angle_gamma 90.00
_cell_formula_units_Z 8
_cell_length_a 8.2119(4)
_cell_length_b 9.6137(4)
_cell_length_c 38.6588(18)
_cell_measurement_reflns_used 7846
_cell_measurement_temperature 180(1)
_cell_measurement_theta_max 30.00
_cell_measurement_theta_min 2.70
_cell_volume 3052.0(2)
_computing_cell_refinement SAINT
_computing_data_collection SMART
_computing_data_reduction SAINT
_computing_molecular_graphics SHELXTL
_computing_publication_material SHELXTL
_computing_structure_refinement SHELXTL
_computing_structure_solution SHELXTL
_diffrn_ambient_temperature 180(1)
_diffrn_measured_fraction_theta_full 0.999
_diffrn_measured_fraction_theta_max 0.999
_diffrn_measurement_device_type 'Bruker APEX'
_diffrn_measurement_method Omega
_diffrn_radiation_monochromator graphite
_diffrn_radiation_source 'fine-focus sealed tube'
_diffrn_radiation_type MoK\a
_diffrn_radiation_wavelength 0.71073
_diffrn_reflns_av_R_equivalents 0.0423
_diffrn_reflns_av_sigmaI/netI 0.0323
_diffrn_reflns_limit_h_max 10
_diffrn_reflns_limit_h_min -9
_diffrn_reflns_limit_k_max 12
_diffrn_reflns_limit_k_min -12
_diffrn_reflns_limit_l_max 51
_diffrn_reflns_limit_l_min -49
_diffrn_reflns_number 18787
_diffrn_reflns_theta_full 28.28
_diffrn_reflns_theta_max 28.28
_diffrn_reflns_theta_min 2.11
_exptl_absorpt_coefficient_mu 0.094
_exptl_absorpt_correction_type none
_exptl_crystal_colour Colourless
_exptl_crystal_density_diffrn 1.272
_exptl_crystal_density_method 'not measured'
_exptl_crystal_description 'Plate fragment'
_exptl_crystal_F_000 1248
_exptl_crystal_size_max 0.36
_exptl_crystal_size_mid 0.17
_exptl_crystal_size_min 0.10
_refine_diff_density_max 0.263
_refine_diff_density_min -0.312
_refine_diff_density_rms 0.054
_refine_ls_extinction_method none
_refine_ls_goodness_of_fit_ref 1.960
_refine_ls_hydrogen_treatment constr
_refine_ls_matrix_type full
_refine_ls_number_parameters 195
_refine_ls_number_reflns 3781
_refine_ls_number_restraints 0
_refine_ls_restrained_S_all 1.960
_refine_ls_R_factor_all 0.0895
_refine_ls_R_factor_gt 0.0783
_refine_ls_shift/su_max 0.001
_refine_ls_shift/su_mean 0.000
_refine_ls_structure_factor_coef Fsqd
_refine_ls_weighting_details 'calc w=1/[\s^2^(Fo^2^)+(0.0270P)^2^+0.0000P] where P=(Fo^2^+2Fc^2^)/3'
_refine_ls_weighting_scheme calc
_refine_ls_wR_factor_gt 0.1261
_refine_ls_wR_factor_ref 0.1282
_reflns_number_gt 3289
_reflns_number_total 3781
_reflns_threshold_expression >2sigma(I)
_cod_data_source_file jo802311w_si_006.cif
_cod_data_source_block ef1347m
_cod_depositor_comments
;
The following automatic conversions were performed:
'_symmetry_cell_setting' value 'Orthorhombic' changed to 'orthorhombic'
according to '/home/saulius/struct/CIF-dictionaries/cif_core.dic'
dictionary named 'cif_core.dic' version 2.4.1 from
2010-06-29.

'_exptl_absorpt_correction_type' value 'None' changed to
'none' according to '/home/saulius/struct/CIF-dictionaries/cif_core.dic'
dictionary named 'cif_core.dic' version 2.4.1 from 2010-06-29.

Automatic conversion script
Id: cif_fix_enum 1527 2010-12-29 10:47:43Z saulius 
;
_cod_original_sg_symbol_H-M Pbca
_cod_database_code 4024297

loop_
_symmetry_equiv_pos_as_xyz
'x, y, z'
'-x+1/2, -y, z+1/2'
'-x, y+1/2, -z+1/2'
'x+1/2, -y+1/2, -z'
'-x, -y, -z'
'x-1/2, y, -z-1/2'
'x, -y-1/2, z-1/2'
'-x-1/2, y-1/2, z'

loop_
_atom_site_label
_atom_site_type_symbol
_atom_site_fract_x
_atom_site_fract_y
_atom_site_fract_z
_atom_site_U_iso_or_equiv
_atom_site_adp_type
_atom_site_occupancy
_atom_site_symmetry_multiplicity
_atom_site_calc_flag
_atom_site_refinement_flags
_atom_site_disorder_assembly
_atom_site_disorder_group
O1 O 0.35025(15) 0.44212(12) 0.21774(3) 0.0282(3) Uani 1 1 d . . .
C2 C 0.2191(2) 0.54039(17) 0.21303(4) 0.0263(4) Uani 1 1 d . . .
O3 O 0.27110(15) 0.64598(12) 0.18865(3) 0.0278(3) Uani 1 1 d . . .
C4 C 0.3598(2) 0.61114(18) 0.16045(4) 0.0256(4) Uani 1 1 d . . .
C5 C 0.3930(2) 0.45663(17) 0.15561(4) 0.0232(4) Uani 1 1 d . . .
H5 H 0.2850 0.4138 0.1502 0.028 Uiso 1 1 calc R . .
C6 C 0.4421(2) 0.39804(18) 0.19073(5) 0.0266(4) Uani 1 1 d . . .
C7 C 0.2021(2) 0.61347(18) 0.24728(5) 0.0307(4) Uani 1 1 d . . .
H7X H 0.1806 0.5448 0.2655 0.046 Uiso 1 1 calc R . .
H7Y H 0.1114 0.6796 0.2461 0.046 Uiso 1 1 calc R . .
H7Z H 0.3030 0.6635 0.2526 0.046 Uiso 1 1 calc R . .
C8 C 0.0632(2) 0.47052(19) 0.20142(5) 0.0318(4) Uani 1 1 d . . .
H8X H 0.0834 0.4186 0.1800 0.048 Uiso 1 1 calc R . .
H8Y H -0.0204 0.5413 0.1973 0.048 Uiso 1 1 calc R . .
H8Z H 0.0258 0.4064 0.2195 0.048 Uiso 1 1 calc R . .
O9 O 0.40543(16) 0.70323(13) 0.14184(3) 0.0346(3) Uani 1 1 d . . .
O10 O 0.55259(15) 0.32050(13) 0.19656(3) 0.0332(3) Uani 1 1 d . . .
C11 C 0.5044(2) 0.42030(19) 0.12465(5) 0.0305(4) Uani 1 1 d . . .
C12 C 0.4299(2) 0.48329(19) 0.09144(5) 0.0303(4) Uani 1 1 d . . .
C13 C 0.2765(3) 0.4426(2) 0.07999(5) 0.0381(5) Uani 1 1 d . . .
H13 H 0.2148 0.3790 0.0935 0.046 Uiso 1 1 calc R . .
C14 C 0.2118(3) 0.4924(2) 0.04939(5) 0.0440(5) Uani 1 1 d . . .
H14 H 0.1062 0.4638 0.0423 0.053 Uiso 1 1 calc R . .
C15 C 0.3001(3) 0.5838(2) 0.02909(5) 0.0405(5) Uani 1 1 d . . .
C16 C 0.4511(3) 0.6267(2) 0.04010(5) 0.0438(5) Uani 1 1 d . . .
H16 H 0.5126 0.6903 0.0265 0.053 Uiso 1 1 calc R . .
C17 C 0.5133(3) 0.5771(2) 0.07102(5) 0.0400(5) Uani 1 1 d . . .
H17 H 0.6172 0.6087 0.0784 0.048 Uiso 1 1 calc R . .
O18 O 0.2292(2) 0.62424(17) -0.00159(4) 0.0555(4) Uani 1 1 d . . .
C19 C 0.3270(4) 0.7076(3) -0.02396(6) 0.0661(8) Uani 1 1 d . . .
H19X H 0.3434 0.7994 -0.0135 0.099 Uiso 1 1 calc R . .
H19Y H 0.2721 0.7182 -0.0463 0.099 Uiso 1 1 calc R . .
H19Z H 0.4328 0.6625 -0.0274 0.099 Uiso 1 1 calc R . .
C20 C 0.5094(3) 0.2609(2) 0.11990(5) 0.0389(5) Uani 1 1 d . . .
H20X H 0.5548 0.2176 0.1407 0.058 Uiso 1 1 calc R . .
H20Y H 0.5779 0.2378 0.0999 0.058 Uiso 1 1 calc R . .
H20Z H 0.3988 0.2259 0.1160 0.058 Uiso 1 1 calc R . .
C21 C 0.6797(2) 0.4729(2) 0.13163(6) 0.0438(5) Uani 1 1 d . . .
H21X H 0.6777 0.5738 0.1354 0.066 Uiso 1 1 calc R . .
H21Y H 0.7490 0.4515 0.1117 0.066 Uiso 1 1 calc R . .
H21Z H 0.7232 0.4269 0.1523 0.066 Uiso 1 1 calc R . .

loop_
_atom_site_aniso_label
_atom_site_aniso_U_11
_atom_site_aniso_U_22
_atom_site_aniso_U_33
_atom_site_aniso_U_23
_atom_site_aniso_U_13
_atom_site_aniso_U_12
O1 0.0374(7) 0.0228(6) 0.0243(7) 0.0024(5) -0.0018(5) 0.0047(5)
C2 0.0331(10) 0.0197(8) 0.0262(9) 0.0023(7) 0.0015(7) 0.0000(7)
O3 0.0373(7) 0.0192(6) 0.0267(7) 0.0011(5) 0.0032(5) 0.0015(5)
C4 0.0291(9) 0.0224(9) 0.0253(9) 0.0005(8) -0.0031(7) 0.0000(7)
C5 0.0261(9) 0.0183(8) 0.0252(9) -0.0002(7) -0.0004(7) 0.0007(6)
C6 0.0323(10) 0.0188(8) 0.0288(10) 0.0013(7) -0.0015(8) -0.0037(7)
C7 0.0401(11) 0.0255(9) 0.0265(10) -0.0002(8) 0.0001(8) -0.0014(8)
C8 0.0341(10) 0.0289(10) 0.0323(10) -0.0024(8) 0.0029(8) -0.0007(8)
O9 0.0499(9) 0.0229(7) 0.0311(7) 0.0035(6) 0.0051(6) -0.0010(6)
O10 0.0352(7) 0.0275(7) 0.0369(8) 0.0056(6) -0.0039(6) 0.0074(6)
C11 0.0338(10) 0.0278(10) 0.0299(10) 0.0020(8) 0.0056(8) 0.0014(8)
C12 0.0400(11) 0.0258(9) 0.0250(9) -0.0015(7) 0.0075(8) 0.0039(8)
C13 0.0487(12) 0.0330(11) 0.0326(11) 0.0034(9) 0.0036(9) -0.0056(9)
C14 0.0488(13) 0.0462(13) 0.0369(12) -0.0017(10) -0.0069(10) -0.0032(10)
C15 0.0564(14) 0.0399(12) 0.0251(10) 0.0010(9) 0.0020(9) 0.0140(10)
C16 0.0502(13) 0.0452(13) 0.0359(12) 0.0140(10) 0.0115(10) 0.0059(10)
C17 0.0385(11) 0.0425(12) 0.0390(12) 0.0100(10) 0.0055(9) 0.0017(9)
O18 0.0732(11) 0.0633(11) 0.0301(8) 0.0089(7) -0.0029(7) 0.0146(9)
C19 0.089(2) 0.0781(19) 0.0308(12) 0.0183(12) 0.0138(13) 0.0372(15)
C20 0.0520(13) 0.0301(11) 0.0346(11) 0.0004(9) 0.0116(10) 0.0113(9)
C21 0.0300(11) 0.0539(14) 0.0475(13) 0.0127(11) 0.0028(9) -0.0002(9)

loop_
_atom_type_symbol
_atom_type_description
_atom_type_scat_dispersion_real
_atom_type_scat_dispersion_imag
_atom_type_scat_source
C C 0.0033 0.0016 'International Tables Vol C Tables 4.2.6.8 and 6.1.1.4'
H H 0.0000 0.0000 'International Tables Vol C Tables 4.2.6.8 and 6.1.1.4'
O O 0.0106 0.0060 'International Tables Vol C Tables 4.2.6.8 and 6.1.1.4'

loop_
_geom_angle_atom_site_label_1
_geom_angle_atom_site_label_2
_geom_angle_atom_site_label_3
_geom_angle
_geom_angle_site_symmetry_1
_geom_angle_site_symmetry_3
_geom_angle_publ_flag
C6 O1 C2 121.49(13) . . ?
O1 C2 O3 108.70(13) . . ?
O1 C2 C7 105.32(14) . . ?
O3 C2 C7 105.82(13) . . ?
O1 C2 C8 112.19(14) . . ?
O3 C2 C8 111.51(14) . . ?
C7 C2 C8 112.89(15) . . ?
C4 O3 C2 120.59(13) . . ?
O9 C4 O3 117.90(16) . . ?
O9 C4 C5 126.19(16) . . ?
O3 C4 C5 115.91(14) . . ?
C4 C5 C6 107.38(14) . . ?
C4 C5 C11 114.92(14) . . ?
C6 C5 C11 116.72(14) . . ?
O10 C6 O1 118.16(16) . . ?
O10 C6 C5 126.79(17) . . ?
O1 C6 C5 115.04(14) . . ?
C20 C11 C12 107.51(15) . . ?
C20 C11 C5 109.38(15) . . ?
C12 C11 C5 108.68(14) . . ?
C20 C11 C21 108.66(16) . . ?
C12 C11 C21 112.62(16) . . ?
C5 C11 C21 109.92(15) . . ?
C17 C12 C13 116.82(18) . . ?
C17 C12 C11 122.30(18) . . ?
C13 C12 C11 120.83(17) . . ?
C14 C13 C12 121.51(19) . . ?
C13 C14 C15 120.3(2) . . ?
C16 C15 O18 124.3(2) . . ?
C16 C15 C14 119.23(19) . . ?
O18 C15 C14 116.5(2) . . ?
C15 C16 C17 119.8(2) . . ?
C12 C17 C16 122.4(2) . . ?
C15 O18 C19 116.26(19) . . ?

loop_
_geom_bond_atom_site_label_1
_geom_bond_atom_site_label_2
_geom_bond_distance
_geom_bond_site_symmetry_2
_geom_bond_publ_flag
O1 C6 1.356(2) . ?
O1 C2 1.444(2) . ?
C2 O3 1.450(2) . ?
C2 C7 1.506(2) . ?
C2 C8 1.514(2) . ?
O3 C4 1.353(2) . ?
C4 O9 1.201(2) . ?
C4 C5 1.522(2) . ?
C5 C6 1.524(2) . ?
C5 C11 1.547(2) . ?
C6 O10 1.196(2) . ?
C11 C20 1.544(3) . ?
C11 C12 1.546(3) . ?
C11 C21 1.549(3) . ?
C12 C17 1.380(3) . ?
C12 C13 1.391(3) . ?
C13 C14 1.383(3) . ?
C14 C15 1.383(3) . ?
C15 C16 1.374(3) . ?
C15 O18 1.377(2) . ?
C16 C17 1.385(3) . ?
O18 C19 1.427(3) . ?

loop_
_cod_related_entry_id
_cod_related_entry_database
_cod_related_entry_code
1 ChemSpider 30658881
